data_7119773
loop_
_publ_author_name
'Zhang, Fan'
'Adolf, Cyril R. R.'
'Zigon, Nicolas'
'Ferlay, Sylvie'
'Kyritsakas, Nathalie'
'Hosseini, Mir Wais'

_publ_section_title
;
 Molecular tectonics: hierarchical organization of heterobimetallic
 coordination networks into heterotrimetallic core-shell crystals.
;
_journal_issue 25
_journal_name_full 'Chemical communications (Cambridge, England)'
_journal_page_first 3587
_journal_page_last 3590
_journal_paper_doi 10.1039/c7cc01455d
_journal_volume 53
_journal_year 2017
_chemical_formula_moiety 'C50 H38 Cl2 N2 P2 Pt Zn'
_chemical_formula_sum 'C50 H38 Cl2 N2 P2 Pt Zn'
_chemical_formula_weight 1060.12
_chemical_name_systematic
;
 ?
;
_space_group_crystal_system triclinic
_space_group_IT_number 2
_space_group_name_Hall '-P 1'
_space_group_name_H-M_alt 'P -1'
_symmetry_space_group_name_Hall '-P 1'
_symmetry_space_group_name_H-M 'P -1'
_atom_sites_solution_hydrogens geom
_audit_creation_method SHELXL-2014
_audit_update_record
;
2017-02-22 deposited with the CCDC.
2017-03-07 downloaded from the CCDC.
;
_cell_angle_alpha 95.2473(10)
_cell_angle_beta 91.6860(10)
_cell_angle_gamma 98.5240(11)
_cell_formula_units_Z 2
_cell_length_a 9.5502(4)
_cell_length_b 9.6247(4)
_cell_length_c 24.0632(8)
_cell_measurement_reflns_used 20000
_cell_measurement_temperature 173(2)
_cell_measurement_theta_max 27.54
_cell_measurement_theta_min 2.54
_cell_volume 2176.16(15)
_computing_cell_refinement 'Bruker SAINT'
_computing_data_collection 'Bruker APEX2'
_computing_data_reduction 'Bruker SAINT'
_computing_molecular_graphics 'Bruker SHELXTL'
_computing_publication_material 'Bruker SHELXTL'
_computing_structure_refinement 'SHELXL-97 (Sheldrick, 2008)'
_computing_structure_solution 'SHELXS-97 (Sheldrick, 2008)'
_diffrn_ambient_temperature 173(2)
_diffrn_measured_fraction_theta_full 0.944
_diffrn_measured_fraction_theta_max 0.886
_diffrn_measurement_device_type 'Bruker APEX-II CCD'
_diffrn_measurement_method '\f and \w scans'
_diffrn_radiation_monochromator graphite
_diffrn_radiation_source 'fine-focus sealed tube'
_diffrn_radiation_type MoK\a
_diffrn_radiation_wavelength 0.71073
_diffrn_reflns_av_R_equivalents 0.0270
_diffrn_reflns_av_unetI/netI 0.0460
_diffrn_reflns_Laue_measured_fraction_full 0.944
_diffrn_reflns_Laue_measured_fraction_max 0.886
_diffrn_reflns_limit_h_max 13
_diffrn_reflns_limit_h_min -13
_diffrn_reflns_limit_k_max 13
_diffrn_reflns_limit_k_min -13
_diffrn_reflns_limit_l_max 19
_diffrn_reflns_limit_l_min -32
_diffrn_reflns_number 20373
_diffrn_reflns_point_group_measured_fraction_full 0.944
_diffrn_reflns_point_group_measured_fraction_max 0.886
_diffrn_reflns_theta_full 25.242
_diffrn_reflns_theta_max 30.058
_diffrn_reflns_theta_min 2.150
_exptl_absorpt_coefficient_mu 3.995
_exptl_absorpt_correction_T_max 0.825
_exptl_absorpt_correction_T_min 0.767
_exptl_absorpt_correction_type multi-scan
_exptl_absorpt_process_details sadabs
_exptl_crystal_colour colorless
_exptl_crystal_density_diffrn 1.618
_exptl_crystal_density_meas ?
_exptl_crystal_description prism
_exptl_crystal_F_000 1048
_exptl_crystal_size_max 0.070
_exptl_crystal_size_mid 0.060
_exptl_crystal_size_min 0.050
_refine_diff_density_max 2.072
_refine_diff_density_min -1.188
_refine_diff_density_rms 0.126
_refine_ls_extinction_method none
_refine_ls_goodness_of_fit_ref 1.025
_refine_ls_hydrogen_treatment constr
_refine_ls_matrix_type full
_refine_ls_number_parameters 526
_refine_ls_number_reflns 11327
_refine_ls_number_restraints 0
_refine_ls_restrained_S_all 1.025
_refine_ls_R_factor_all 0.0509
_refine_ls_R_factor_gt 0.0363
_refine_ls_shift/su_max 0.001
_refine_ls_shift/su_mean 0.000
_refine_ls_structure_factor_coef Fsqd
_refine_ls_weighting_details 'w=1/[\s^2^(Fo^2^)+(0.0429P)^2^+0.8384P] where P=(Fo^2^+2Fc^2^)/3'
_refine_ls_weighting_scheme calc
_refine_ls_wR_factor_gt 0.0797
_refine_ls_wR_factor_ref 0.0850
_reflns_Friedel_coverage 0.000
_reflns_number_gt 9058
_reflns_number_total 11327
_reflns_threshold_expression 'I > 2\s(I)'
_cod_data_source_file c7cc01455d2.cif
_cod_data_source_block e3205a
_cod_depositor_comments
;
The following automatic conversions were performed:

'_exptl_crystal_density_meas' value 'none' was changed to '?' - the
value is perceived as not measured.

Automatic conversion script
Id: cif_fix_values 4973 2017-02-22 13:04:09Z antanas 

 Adding full bibliography for 7119770--7119773.cif.
;
_cod_database_code 7119773
_shelx_space_group_comment
;
The symmetry employed for this shelxl refinement is uniquely defined
by the following loop, which should always be used as a source of
symmetry information in preference to the above space-group names.
They are only intended as comments.
;
_shelx_estimated_absorpt_t_min 0.767
_shelx_estimated_absorpt_t_max 0.825
_shelxl_version_number 2014-3

loop_
_space_group_symop_operation_xyz
'x, y, z'
'-x, -y, -z'

loop_
_atom_site_label
_atom_site_type_symbol
_atom_site_fract_x
_atom_site_fract_y
_atom_site_fract_z
_atom_site_U_iso_or_equiv
_atom_site_adp_type
_atom_site_occupancy
_atom_site_site_symmetry_order
_atom_site_calc_flag
_atom_site_refinement_flags_posn
_atom_site_refinement_flags_adp
_atom_site_refinement_flags_occupancy
Pt1 Pt 1.0000 1.0000 0.5000 0.01767(5) Uani 1 2 d S . P
P1 P 0.84293(10) 0.84327(9) 0.44108(4) 0.01772(18) Uani 1 1 d . . .
C1 C 0.9067(4) 0.8130(3) 0.37062(14) 0.0213(7) Uani 1 1 d . . .
C2 C 1.0509(4) 0.8331(4) 0.36305(15) 0.0277(8) Uani 1 1 d . . .
H2 H 1.1153 0.8564 0.3945 0.033 Uiso 1 1 calc R U .
C3 C 1.1023(5) 0.8193(5) 0.30971(17) 0.0362(10) Uani 1 1 d . . .
H3 H 1.2016 0.8340 0.3048 0.043 Uiso 1 1 calc R U .
C4 C 1.0108(5) 0.7849(4) 0.26441(17) 0.0351(10) Uani 1 1 d . . .
H4 H 1.0462 0.7766 0.2280 0.042 Uiso 1 1 calc R U .
C5 C 0.8650(5) 0.7618(5) 0.27152(16) 0.0382(10) Uani 1 1 d . . .
H5 H 0.8009 0.7358 0.2401 0.046 Uiso 1 1 calc R U .
C6 C 0.8143(4) 0.7768(4) 0.32469(15) 0.0293(8) Uani 1 1 d . . .
H6 H 0.7151 0.7621 0.3296 0.035 Uiso 1 1 calc R U .
C7 C 0.6736(4) 0.9042(4) 0.43011(14) 0.0205(7) Uani 1 1 d . . .
C8 C 0.5518(4) 0.8090(4) 0.41240(15) 0.0266(8) Uani 1 1 d . . .
H8 H 0.5551 0.7104 0.4086 0.032 Uiso 1 1 calc R U .
C9 C 0.4274(4) 0.8579(4) 0.40054(17) 0.0318(9) Uani 1 1 d . . .
H9 H 0.3451 0.7930 0.3883 0.038 Uiso 1 1 calc R U .
C10 C 0.4211(5) 1.0017(4) 0.40640(18) 0.0342(9) Uani 1 1 d . . .
H10 H 0.3345 1.0350 0.3986 0.041 Uiso 1 1 calc R U .
C11 C 0.5414(5) 1.0964(4) 0.42366(18) 0.0353(10) Uani 1 1 d . . .
H11 H 0.5376 1.1948 0.4275 0.042 Uiso 1 1 calc R U .
C12 C 0.6670(4) 1.0479(4) 0.43526(16) 0.0269(8) Uani 1 1 d . . .
H12 H 0.7495 1.1134 0.4469 0.032 Uiso 1 1 calc R U .
C13 C 0.7966(4) 0.6698(3) 0.46510(14) 0.0196(7) Uani 1 1 d . . .
C14 C 0.8653(4) 0.5599(4) 0.44589(15) 0.0265(8) Uani 1 1 d . . .
H14 H 0.9315 0.5719 0.4174 0.032 Uiso 1 1 calc R U .
C15 C 0.8372(5) 0.4301(4) 0.46865(18) 0.0373(10) Uani 1 1 d . . .
H15 H 0.8847 0.3543 0.4555 0.045 Uiso 1 1 calc R U .
C16 C 0.7420(5) 0.4120(4) 0.50957(17) 0.0333(9) Uani 1 1 d . . .
H16 H 0.7230 0.3236 0.5247 0.040 Uiso 1 1 calc R U .
C17 C 0.6733(5) 0.5219(4) 0.52901(17) 0.0315(9) Uani 1 1 d . . .
H17 H 0.6070 0.5090 0.5575 0.038 Uiso 1 1 calc R U .
C18 C 0.7006(4) 0.6512(4) 0.50719(16) 0.0270(8) Uani 1 1 d . . .
H18 H 0.6538 0.7270 0.5209 0.032 Uiso 1 1 calc R U .
C19 C 0.9667(4) 0.8795(4) 0.56295(15) 0.0212(7) Uani 1 1 d . . .
C20 C 0.9492(4) 0.8080(4) 0.60105(16) 0.0257(8) Uani 1 1 d . . .
C21 C 0.9235(4) 0.7166(4) 0.64441(14) 0.0216(7) Uani 1 1 d . . .
C22 C 1.0286(4) 0.6524(4) 0.66852(15) 0.0277(8) Uani 1 1 d . . .
H22 H 1.1232 0.6701 0.6569 0.033 Uiso 1 1 calc R U .
C23 C 0.9942(5) 0.5631(4) 0.70930(17) 0.0324(9) Uani 1 1 d . . .
H23 H 1.0648 0.5178 0.7257 0.039 Uiso 1 1 calc R U .
C24 C 0.8574(5) 0.5401(4) 0.72610(17) 0.0312(9) Uani 1 1 d . . .
H24 H 0.8348 0.4787 0.7544 0.037 Uiso 1 1 calc R U .
N1 N 0.7543(4) 0.6015(3) 0.70391(13) 0.0261(7) Uani 1 1 d . . .
C25 C 0.7871(4) 0.6858(4) 0.66367(16) 0.0266(8) Uani 1 1 d . . .
H25 H 0.7136 0.7271 0.6473 0.032 Uiso 1 1 calc R U .
Zn1 Zn 0.55323(5) 0.59349(5) 0.73315(2) 0.02778(10) Uani 1 1 d . . .
Cl1 Cl 0.52782(16) 0.44385(13) 0.79804(5) 0.0511(3) Uani 1 1 d . . .
Cl2 Cl 0.40109(12) 0.58130(12) 0.66145(5) 0.0428(3) Uani 1 1 d . . .
N2 N 0.5842(4) 0.8008(3) 0.76913(13) 0.0269(7) Uani 1 1 d . . .
C26 C 0.5363(5) 0.9068(5) 0.74577(16) 0.0333(9) Uani 1 1 d . . .
H26 H 0.4815 0.8865 0.7116 0.040 Uiso 1 1 calc R U .
C27 C 0.5639(5) 1.0450(4) 0.76970(17) 0.0332(9) Uani 1 1 d . . .
H27 H 0.5266 1.1175 0.7525 0.040 Uiso 1 1 calc R U .
C28 C 0.6463(4) 1.0767(4) 0.81882(16) 0.0285(8) Uani 1 1 d . . .
H28 H 0.6671 1.1712 0.8355 0.034 Uiso 1 1 calc R U .
C29 C 0.6983(4) 0.9678(4) 0.84359(15) 0.0246(8) Uani 1 1 d . . .
C30 C 0.6627(4) 0.8306(4) 0.81683(15) 0.0269(8) Uani 1 1 d . . .
H30 H 0.6960 0.7552 0.8335 0.032 Uiso 1 1 calc R U .
C31 C 0.7857(4) 0.9881(4) 0.89402(15) 0.0256(8) Uani 1 1 d . . .
C32 C 0.8621(4) 0.9936(4) 0.93458(15) 0.0241(8) Uani 1 1 d . . .
Pt2 Pt 1.0000 1.0000 1.0000 0.01930(5) Uani 1 2 d S . P
P2 P 1.16231(10) 1.12471(9) 0.94734(4) 0.01891(18) Uani 1 1 d . . .
C33 C 1.1955(4) 1.0053(3) 0.88763(14) 0.0213(7) Uani 1 1 d . . .
C34 C 1.2826(4) 0.9043(4) 0.89535(16) 0.0272(8) Uani 1 1 d . . .
H34 H 1.3288 0.9024 0.9307 0.033 Uiso 1 1 calc R U .
C35 C 1.3018(5) 0.8065(4) 0.85138(17) 0.0326(9) Uani 1 1 d . . .
H35 H 1.3625 0.7385 0.8565 0.039 Uiso 1 1 calc R U .
C36 C 1.2334(5) 0.8074(4) 0.80012(17) 0.0341(10) Uani 1 1 d . . .
H36 H 1.2481 0.7410 0.7700 0.041 Uiso 1 1 calc R U .
C37 C 1.1447(5) 0.9037(4) 0.79285(17) 0.0344(10) Uani 1 1 d . . .
H37 H 1.0967 0.9030 0.7577 0.041 Uiso 1 1 calc R U .
C38 C 1.1237(4) 1.0036(4) 0.83668(15) 0.0286(8) Uani 1 1 d . . .
H38 H 1.0607 1.0695 0.8315 0.034 Uiso 1 1 calc R U .
C39 C 1.3355(4) 1.2024(4) 0.97799(14) 0.0216(7) Uani 1 1 d . . .
C40 C 1.3421(4) 1.2844(4) 1.02948(15) 0.0265(8) Uani 1 1 d . . .
H40 H 1.2583 1.2892 1.0494 0.032 Uiso 1 1 calc R U .
C41 C 1.4707(5) 1.3588(4) 1.05155(16) 0.0317(9) Uani 1 1 d . . .
H41 H 1.4744 1.4146 1.0864 0.038 Uiso 1 1 calc R U .
C42 C 1.5930(5) 1.3517(5) 1.02291(18) 0.0386(10) Uani 1 1 d . . .
H42 H 1.6806 1.4029 1.0380 0.046 Uiso 1 1 calc R U .
C43 C 1.5880(5) 1.2708(5) 0.97274(19) 0.0398(10) Uani 1 1 d . . .
H43 H 1.6729 1.2647 0.9536 0.048 Uiso 1 1 calc R U .
C44 C 1.4605(4) 1.1978(4) 0.94962(17) 0.0326(9) Uani 1 1 d . . .
H44 H 1.4581 1.1444 0.9143 0.039 Uiso 1 1 calc R U .
C45 C 1.1042(4) 1.2770(4) 0.91909(15) 0.0223(7) Uani 1 1 d . . .
C46 C 1.1825(5) 1.3462(4) 0.87941(15) 0.0284(8) Uani 1 1 d . . .
H46 H 1.2646 1.3117 0.8660 0.034 Uiso 1 1 calc R U .
C47 C 1.1424(5) 1.4641(4) 0.85943(18) 0.0391(11) Uani 1 1 d . . .
H47 H 1.1949 1.5084 0.8312 0.047 Uiso 1 1 calc R U .
C48 C 1.0265(6) 1.5190(5) 0.8799(2) 0.0458(12) Uani 1 1 d . . .
H48 H 1.0004 1.6019 0.8666 0.055 Uiso 1 1 calc R U .
C49 C 0.9493(6) 1.4521(5) 0.9199(2) 0.0500(13) Uani 1 1 d . . .
H49 H 0.8692 1.4892 0.9340 0.060 Uiso 1 1 calc R U .
C50 C 0.9868(5) 1.3313(4) 0.93982(19) 0.0353(10) Uani 1 1 d . . .
H50 H 0.9328 1.2860 0.9674 0.042 Uiso 1 1 calc R U .

loop_
_atom_site_aniso_label
_atom_site_aniso_U_11
_atom_site_aniso_U_22
_atom_site_aniso_U_33
_atom_site_aniso_U_23
_atom_site_aniso_U_13
_atom_site_aniso_U_12
Pt1 0.01568(10) 0.01745(9) 0.01908(10) 0.00202(7) 0.00098(7) -0.00026(7)
P1 0.0155(4) 0.0173(4) 0.0200(4) 0.0007(3) 0.0007(3) 0.0017(3)
C1 0.0230(19) 0.0202(16) 0.0213(18) 0.0016(13) 0.0015(14) 0.0055(14)
C2 0.023(2) 0.035(2) 0.0249(19) 0.0002(16) 0.0012(15) 0.0050(16)
C3 0.029(2) 0.045(2) 0.035(2) 0.0061(19) 0.0125(19) 0.0040(19)
C4 0.045(3) 0.043(2) 0.023(2) 0.0119(18) 0.0106(19) 0.016(2)
C5 0.039(3) 0.052(3) 0.023(2) -0.0012(19) -0.0034(18) 0.013(2)
C6 0.0212(19) 0.039(2) 0.027(2) 0.0016(17) -0.0013(15) 0.0027(17)
C7 0.0178(17) 0.0233(16) 0.0207(17) 0.0031(13) 0.0023(14) 0.0033(14)
C8 0.024(2) 0.0242(17) 0.031(2) 0.0032(15) 0.0009(16) 0.0005(15)
C9 0.019(2) 0.033(2) 0.042(2) 0.0072(18) -0.0041(17) -0.0004(16)
C10 0.022(2) 0.039(2) 0.046(2) 0.0145(19) 0.0017(18) 0.0134(18)
C11 0.029(2) 0.0246(19) 0.054(3) 0.0043(18) 0.005(2) 0.0082(17)
C12 0.024(2) 0.0216(17) 0.036(2) 0.0019(15) 0.0022(16) 0.0056(15)
C13 0.0168(17) 0.0187(15) 0.0225(17) 0.0007(13) -0.0027(13) 0.0017(13)
C14 0.033(2) 0.0220(17) 0.0258(19) 0.0032(15) 0.0085(16) 0.0060(16)
C15 0.053(3) 0.0210(18) 0.040(2) 0.0043(17) 0.008(2) 0.0103(19)
C16 0.043(3) 0.0184(17) 0.036(2) 0.0078(16) -0.0027(19) -0.0037(17)
C17 0.031(2) 0.032(2) 0.030(2) 0.0079(17) 0.0073(17) -0.0032(17)
C18 0.024(2) 0.0247(18) 0.032(2) 0.0019(15) 0.0054(16) 0.0024(15)
C19 0.0137(17) 0.0222(16) 0.0270(19) 0.0031(14) -0.0014(14) 0.0010(13)
C20 0.0222(19) 0.0248(18) 0.031(2) 0.0044(16) 0.0017(16) 0.0052(15)
C21 0.0228(19) 0.0209(16) 0.0208(18) 0.0018(14) 0.0029(14) 0.0025(14)
C22 0.026(2) 0.0280(18) 0.029(2) 0.0023(16) 0.0019(16) 0.0052(16)
C23 0.033(2) 0.034(2) 0.034(2) 0.0108(17) -0.0013(18) 0.0132(18)
C24 0.037(2) 0.0284(19) 0.031(2) 0.0095(16) 0.0036(18) 0.0084(18)
N1 0.0276(18) 0.0264(15) 0.0263(17) 0.0081(13) 0.0093(14) 0.0057(14)
C25 0.026(2) 0.0270(18) 0.029(2) 0.0051(15) 0.0031(16) 0.0096(16)
Zn1 0.0253(2) 0.0306(2) 0.0262(2) 0.00034(18) 0.00519(18) 0.00095(19)
Cl1 0.0677(9) 0.0446(6) 0.0413(7) 0.0133(5) 0.0192(6) 0.0005(6)
Cl2 0.0331(6) 0.0476(6) 0.0441(6) -0.0062(5) -0.0100(5) 0.0032(5)
N2 0.0256(17) 0.0324(17) 0.0227(16) 0.0023(13) 0.0003(13) 0.0043(14)
C26 0.032(2) 0.044(2) 0.024(2) 0.0035(17) -0.0044(17) 0.0055(19)
C27 0.036(2) 0.036(2) 0.031(2) 0.0102(18) 0.0007(19) 0.0129(19)
C28 0.029(2) 0.0306(19) 0.026(2) 0.0054(16) 0.0032(16) 0.0029(17)
C29 0.0224(19) 0.0307(18) 0.0201(18) 0.0022(15) 0.0022(14) 0.0024(15)
C30 0.025(2) 0.0293(18) 0.027(2) 0.0052(15) 0.0011(16) 0.0068(16)
C31 0.025(2) 0.0275(18) 0.0236(19) 0.0036(15) 0.0000(15) 0.0005(15)
C32 0.024(2) 0.0216(17) 0.0262(19) 0.0051(14) 0.0068(15) 0.0003(15)
Pt2 0.01804(10) 0.02293(10) 0.01701(10) 0.00317(7) 0.00146(7) 0.00251(8)
P2 0.0183(5) 0.0216(4) 0.0173(4) 0.0027(3) 0.0017(3) 0.0037(4)
C33 0.0225(19) 0.0194(16) 0.0222(18) 0.0044(13) 0.0019(14) 0.0023(14)
C34 0.029(2) 0.0289(19) 0.0254(19) 0.0072(15) 0.0058(16) 0.0066(16)
C35 0.033(2) 0.0265(19) 0.040(2) 0.0008(17) 0.0048(18) 0.0087(17)
C36 0.036(2) 0.0275(19) 0.037(2) -0.0041(17) 0.0092(19) 0.0034(18)
C37 0.043(3) 0.035(2) 0.026(2) -0.0031(17) -0.0020(18) 0.0082(19)
C38 0.032(2) 0.0281(19) 0.026(2) 0.0019(15) -0.0001(16) 0.0061(17)
C39 0.0225(19) 0.0230(16) 0.0197(17) 0.0048(14) -0.0016(14) 0.0038(14)
C40 0.031(2) 0.0265(18) 0.0224(19) 0.0043(15) 0.0018(16) 0.0051(16)
C41 0.040(3) 0.0288(19) 0.024(2) 0.0046(16) -0.0067(18) 0.0005(18)
C42 0.030(2) 0.040(2) 0.042(2) 0.008(2) -0.014(2) -0.0046(19)
C43 0.024(2) 0.047(3) 0.046(3) 0.002(2) 0.0020(19) -0.0004(19)
C44 0.023(2) 0.041(2) 0.032(2) -0.0011(18) 0.0041(17) 0.0017(18)
C45 0.0232(19) 0.0194(16) 0.0234(18) 0.0006(14) -0.0014(15) 0.0017(14)
C46 0.038(2) 0.0264(18) 0.0205(19) 0.0042(15) 0.0004(16) 0.0018(17)
C47 0.054(3) 0.027(2) 0.033(2) 0.0081(17) -0.004(2) -0.007(2)
C48 0.056(3) 0.027(2) 0.056(3) 0.016(2) -0.010(3) 0.008(2)
C49 0.038(3) 0.037(2) 0.080(4) 0.009(2) 0.005(3) 0.021(2)
C50 0.030(2) 0.030(2) 0.048(3) 0.0095(18) 0.007(2) 0.0077(18)

loop_
_atom_type_symbol
_atom_type_description
_atom_type_scat_dispersion_real
_atom_type_scat_dispersion_imag
_atom_type_scat_source
C C 0.0033 0.0016 'International Tables Vol C Tables 4.2.6.8 and 6.1.1.4'
H H 0.0000 0.0000 'International Tables Vol C Tables 4.2.6.8 and 6.1.1.4'
N N 0.0061 0.0033 'International Tables Vol C Tables 4.2.6.8 and 6.1.1.4'
P P 0.1023 0.0942 'International Tables Vol C Tables 4.2.6.8 and 6.1.1.4'
Zn Zn 0.2839 1.4301 'International Tables Vol C Tables 4.2.6.8 and 6.1.1.4'
Cl Cl 0.1484 0.1585 'International Tables Vol C Tables 4.2.6.8 and 6.1.1.4'
Pt Pt -1.7033 8.3905 'International Tables Vol C Tables 4.2.6.8 and 6.1.1.4'

loop_
_geom_angle_atom_site_label_1
_geom_angle_atom_site_label_2
_geom_angle_atom_site_label_3
_geom_angle
_geom_angle_site_symmetry_1
_geom_angle_site_symmetry_3
C19 Pt1 C19 180.0 2_776 .
C19 Pt1 P1 91.70(10) 2_776 2_776
C19 Pt1 P1 88.29(10) . 2_776
C19 Pt1 P1 88.30(10) 2_776 .
C19 Pt1 P1 91.71(10) . .
P1 Pt1 P1 180.0 2_776 .
C13 P1 C7 104.48(16) . .
C13 P1 C1 105.86(15) . .
C7 P1 C1 104.30(16) . .
C13 P1 Pt1 114.84(11) . .
C7 P1 Pt1 113.00(11) . .
C1 P1 Pt1 113.36(12) . .
C6 C1 C2 119.2(3) . .
C6 C1 P1 121.6(3) . .
C2 C1 P1 119.1(3) . .
C1 C2 C3 120.4(4) . .
C1 C2 H2 119.8 . .
C3 C2 H2 119.8 . .
C4 C3 C2 120.2(4) . .
C4 C3 H3 119.9 . .
C2 C3 H3 119.9 . .
C3 C4 C5 120.0(4) . .
C3 C4 H4 120.0 . .
C5 C4 H4 120.0 . .
C6 C5 C4 119.6(4) . .
C6 C5 H5 120.2 . .
C4 C5 H5 120.2 . .
C1 C6 C5 120.6(4) . .
C1 C6 H6 119.7 . .
C5 C6 H6 119.7 . .
C12 C7 C8 119.2(4) . .
C12 C7 P1 119.6(3) . .
C8 C7 P1 121.0(3) . .
C9 C8 C7 120.1(3) . .
C9 C8 H8 120.0 . .
C7 C8 H8 120.0 . .
C8 C9 C10 120.4(4) . .
C8 C9 H9 119.8 . .
C10 C9 H9 119.8 . .
C11 C10 C9 119.8(4) . .
C11 C10 H10 120.1 . .
C9 C10 H10 120.1 . .
C12 C11 C10 120.1(4) . .
C12 C11 H11 120.0 . .
C10 C11 H11 120.0 . .
C11 C12 C7 120.4(4) . .
C11 C12 H12 119.8 . .
C7 C12 H12 119.8 . .
C14 C13 C18 119.7(3) . .
C14 C13 P1 120.6(3) . .
C18 C13 P1 119.5(3) . .
C13 C14 C15 119.7(4) . .
C13 C14 H14 120.1 . .
C15 C14 H14 120.1 . .
C16 C15 C14 120.4(4) . .
C16 C15 H15 119.8 . .
C14 C15 H15 119.8 . .
C15 C16 C17 120.0(4) . .
C15 C16 H16 120.0 . .
C17 C16 H16 120.0 . .
C16 C17 C18 120.3(4) . .
C16 C17 H17 119.9 . .
C18 C17 H17 119.9 . .
C17 C18 C13 119.9(3) . .
C17 C18 H18 120.1 . .
C13 C18 H18 120.1 . .
C20 C19 Pt1 178.8(3) . .
C19 C20 C21 176.7(4) . .
C22 C21 C25 116.9(3) . .
C22 C21 C20 123.2(4) . .
C25 C21 C20 119.8(3) . .
C23 C22 C21 119.6(4) . .
C23 C22 H22 120.2 . .
C21 C22 H22 120.2 . .
C24 C23 C22 119.6(4) . .
C24 C23 H23 120.2 . .
C22 C23 H23 120.2 . .
N1 C24 C23 122.1(4) . .
N1 C24 H24 118.9 . .
C23 C24 H24 118.9 . .
C25 N1 C24 118.3(4) . .
C25 N1 Zn1 116.6(3) . .
C24 N1 Zn1 124.7(3) . .
N1 C25 C21 123.5(4) . .
N1 C25 H25 118.2 . .
C21 C25 H25 118.2 . .
N1 Zn1 N2 95.11(13) . .
N1 Zn1 Cl2 108.80(10) . .
N2 Zn1 Cl2 107.09(10) . .
N1 Zn1 Cl1 108.68(10) . .
N2 Zn1 Cl1 110.86(9) . .
Cl2 Zn1 Cl1 122.77(5) . .
C30 N2 C26 118.5(3) . .
C30 N2 Zn1 117.7(3) . .
C26 N2 Zn1 123.7(3) . .
N2 C26 C27 122.3(4) . .
N2 C26 H26 118.9 . .
C27 C26 H26 118.9 . .
C26 C27 C28 119.5(4) . .
C26 C27 H27 120.2 . .
C28 C27 H27 120.2 . .
C27 C28 C29 119.1(4) . .
C27 C28 H28 120.4 . .
C29 C28 H28 120.4 . .
C28 C29 C30 117.3(3) . .
C28 C29 C31 124.1(3) . .
C30 C29 C31 118.6(3) . .
N2 C30 C29 123.3(3) . .
N2 C30 H30 118.4 . .
C29 C30 H30 118.4 . .
C32 C31 C29 174.1(4) . .
C31 C32 Pt2 176.6(3) . .
C32 Pt2 C32 180.0(2) . 2_777
C32 Pt2 P2 93.91(11) . 2_777
C32 Pt2 P2 86.09(11) 2_777 2_777
C32 Pt2 P2 86.09(11) . .
C32 Pt2 P2 93.91(11) 2_777 .
P2 Pt2 P2 180.00(3) 2_777 .
C39 P2 C45 100.93(17) . .
C39 P2 C33 105.95(17) . .
C45 P2 C33 106.51(16) . .
C39 P2 Pt2 120.09(12) . .
C45 P2 Pt2 115.09(13) . .
C33 P2 Pt2 107.25(12) . .
C38 C33 C34 119.7(3) . .
C38 C33 P2 121.0(3) . .
C34 C33 P2 119.0(3) . .
C35 C34 C33 119.9(4) . .
C35 C34 H34 120.1 . .
C33 C34 H34 120.1 . .
C36 C35 C34 120.4(4) . .
C36 C35 H35 119.8 . .
C34 C35 H35 119.8 . .
C37 C36 C35 119.9(4) . .
C37 C36 H36 120.1 . .
C35 C36 H36 120.1 . .
C36 C37 C38 120.7(4) . .
C36 C37 H37 119.6 . .
C38 C37 H37 119.6 . .
C33 C38 C37 119.3(4) . .
C33 C38 H38 120.3 . .
C37 C38 H38 120.3 . .
C44 C39 C40 118.5(4) . .
C44 C39 P2 122.8(3) . .
C40 C39 P2 118.4(3) . .
C41 C40 C39 120.4(4) . .
C41 C40 H40 119.8 . .
C39 C40 H40 119.8 . .
C42 C41 C40 120.1(4) . .
C42 C41 H41 120.0 . .
C40 C41 H41 120.0 . .
C43 C42 C41 120.1(4) . .
C43 C42 H42 120.0 . .
C41 C42 H42 120.0 . .
C42 C43 C44 120.7(4) . .
C42 C43 H43 119.7 . .
C44 C43 H43 119.7 . .
C43 C44 C39 120.3(4) . .
C43 C44 H44 119.8 . .
C39 C44 H44 119.8 . .
C46 C45 C50 119.1(4) . .
C46 C45 P2 120.2(3) . .
C50 C45 P2 120.5(3) . .
C47 C46 C45 120.6(4) . .
C47 C46 H46 119.7 . .
C45 C46 H46 119.7 . .
C46 C47 C48 120.6(4) . .
C46 C47 H47 119.7 . .
C48 C47 H47 119.7 . .
C49 C48 C47 119.2(4) . .
C49 C48 H48 120.4 . .
C47 C48 H48 120.4 . .
C48 C49 C50 121.0(4) . .
C48 C49 H49 119.5 . .
C50 C49 H49 119.5 . .
C49 C50 C45 119.5(4) . .
C49 C50 H50 120.3 . .
C45 C50 H50 120.3 . .

loop_
_geom_bond_atom_site_label_1
_geom_bond_atom_site_label_2
_geom_bond_distance
_geom_bond_site_symmetry_2
Pt1 C19 1.995(4) 2_776
Pt1 C19 1.995(4) .
Pt1 P1 2.3127(9) 2_776
Pt1 P1 2.3127(9) .
P1 C13 1.814(4) .
P1 C7 1.820(4) .
P1 C1 1.831(3) .
C1 C6 1.379(5) .
C1 C2 1.381(5) .
C2 C3 1.390(5) .
C2 H2 0.9500 .
C3 C4 1.362(6) .
C3 H3 0.9500 .
C4 C5 1.395(6) .
C4 H4 0.9500 .
C5 C6 1.384(5) .
C5 H5 0.9500 .
C6 H6 0.9500 .
C7 C12 1.389(5) .
C7 C8 1.400(5) .
C8 C9 1.373(5) .
C8 H8 0.9500 .
C9 C10 1.388(5) .
C9 H9 0.9500 .
C10 C11 1.384(6) .
C10 H10 0.9500 .
C11 C12 1.379(6) .
C11 H11 0.9500 .
C12 H12 0.9500 .
C13 C14 1.377(5) .
C13 C18 1.392(5) .
C14 C15 1.402(5) .
C14 H14 0.9500 .
C15 C16 1.365(6) .
C15 H15 0.9500 .
C16 C17 1.379(6) .
C16 H16 0.9500 .
C17 C18 1.387(5) .
C17 H17 0.9500 .
C18 H18 0.9500 .
C19 C20 1.197(5) .
C20 C21 1.429(5) .
C21 C22 1.392(5) .
C21 C25 1.395(5) .
C22 C23 1.378(6) .
C22 H22 0.9500 .
C23 C24 1.372(6) .
C23 H23 0.9500 .
C24 N1 1.342(5) .
C24 H24 0.9500 .
N1 C25 1.335(5) .
N1 Zn1 2.058(3) .
C25 H25 0.9500 .
Zn1 N2 2.076(3) .
Zn1 Cl2 2.2062(12) .
Zn1 Cl1 2.2139(12) .
N2 C30 1.337(5) .
N2 C26 1.340(5) .
C26 C27 1.384(6) .
C26 H26 0.9500 .
C27 C28 1.385(6) .
C27 H27 0.9500 .
C28 C29 1.397(5) .
C28 H28 0.9500 .
C29 C30 1.405(5) .
C29 C31 1.434(5) .
C30 H30 0.9500 .
C31 C32 1.194(5) .
C32 Pt2 2.013(4) .
Pt2 C32 2.013(4) 2_777
Pt2 P2 2.3003(9) 2_777
Pt2 P2 2.3003(10) .
P2 C39 1.817(4) .
P2 C45 1.822(4) .
P2 C33 1.822(3) .
C33 C38 1.385(5) .
C33 C34 1.391(5) .
C34 C35 1.385(5) .
C34 H34 0.9500 .
C35 C36 1.380(6) .
C35 H35 0.9500 .
C36 C37 1.365(6) .
C36 H36 0.9500 .
C37 C38 1.400(5) .
C37 H37 0.9500 .
C38 H38 0.9500 .
C39 C44 1.397(5) .
C39 C40 1.401(5) .
C40 C41 1.391(6) .
C40 H40 0.9500 .
C41 C42 1.380(6) .
C41 H41 0.9500 .
C42 C43 1.371(6) .
C42 H42 0.9500 .
C43 C44 1.386(6) .
C43 H43 0.9500 .
C44 H44 0.9500 .
C45 C46 1.388(5) .
C45 C50 1.393(5) .
C46 C47 1.372(6) .
C46 H46 0.9500 .
C47 C48 1.380(7) .
C47 H47 0.9500 .
C48 C49 1.377(7) .
C48 H48 0.9500 .
C49 C50 1.388(6) .
C49 H49 0.9500 .
C50 H50 0.9500 .
